data_2215562
loop_
_publ_author_name
'G. Chakkaravarthi'
'A. Anthonysamy'
'S. Balasubramanian'
'V. Manivannan'

_publ_section_title
;
 2-Hydroxy-4-(methacryloyloxy)acetophenone
;
_journal_coeditor_code IS2203
_journal_issue 10
_journal_name_full 'Acta Crystallographica Section E'
_journal_page_first o4163
_journal_page_last o4163
_journal_paper_doi 10.1107/S1600536807046478
_journal_volume 63
_journal_year 2007
_chemical_formula_iupac 'C12 H12 O4'
_chemical_formula_moiety 'C12 H12 O4'
_chemical_formula_sum 'C12 H12 O4'
_chemical_formula_weight 220.22
_chemical_name_systematic
;
2-Hydroxy-4-(methacryloyloxy)acetophenone
;
_space_group_IT_number 2
_symmetry_cell_setting triclinic
_symmetry_space_group_name_Hall '-P 1'
_symmetry_space_group_name_H-M 'P -1'
_atom_sites_solution_hydrogens geom
_atom_sites_solution_primary direct
_atom_sites_solution_secondary difmap
_audit_creation_method SHELXL-97
_cell_angle_alpha 84.0200(10)
_cell_angle_beta 87.447(2)
_cell_angle_gamma 65.8660(10)
_cell_formula_units_Z 2
_cell_length_a 6.6413(2)
_cell_length_b 7.2833(3)
_cell_length_c 12.4387(4)
_cell_measurement_reflns_used 6586
_cell_measurement_temperature 295(2)
_cell_measurement_theta_max 35.112
_cell_measurement_theta_min 3.078
_cell_volume 546.09(3)
_computing_cell_refinement 'APEX2 (Bruker, 2004)'
_computing_data_collection 'APEX2 (Bruker, 2004)'
_computing_data_reduction 'APEX2 (Bruker, 2004)'
_computing_molecular_graphics 'PLATON (Spek, 2003)'
_computing_publication_material 'SHELXL97 (Sheldrick, 1997)'
_computing_structure_refinement 'SHELXL97 (Sheldrick, 1997)'
_computing_structure_solution 'SHELXS97 (Sheldrick, 1997)'
_diffrn_ambient_temperature 295(2)
_diffrn_measured_fraction_theta_full 0.999
_diffrn_measured_fraction_theta_max 0.945
_diffrn_measurement_device_type 'Bruker Kappa-APEXII'
_diffrn_measurement_method '\w and \f'
_diffrn_radiation_monochromator graphite
_diffrn_radiation_source 'fine-focus sealed tube'
_diffrn_radiation_type MoK\a
_diffrn_radiation_wavelength 0.71073
_diffrn_reflns_av_R_equivalents 0.0242
_diffrn_reflns_av_sigmaI/netI 0.0215
_diffrn_reflns_limit_h_max 10
_diffrn_reflns_limit_h_min -10
_diffrn_reflns_limit_k_max 11
_diffrn_reflns_limit_k_min -11
_diffrn_reflns_limit_l_max 20
_diffrn_reflns_limit_l_min -19
_diffrn_reflns_number 16320
_diffrn_reflns_theta_full 25.00
_diffrn_reflns_theta_max 35.90
_diffrn_reflns_theta_min 1.65
_diffrn_standards_interval_time 0
_diffrn_standards_number 0
_exptl_absorpt_coefficient_mu 0.101
_exptl_absorpt_correction_T_max 0.9850
_exptl_absorpt_correction_T_min 0.9661
_exptl_absorpt_correction_type multi-scan
_exptl_absorpt_process_details '(<i>SADABS</i>; Sheldrick, 1996)'
_exptl_crystal_colour colourless
_exptl_crystal_density_diffrn 1.339
_exptl_crystal_density_method 'not measured'
_exptl_crystal_description needle
_exptl_crystal_F_000 232
_exptl_crystal_size_max 0.25
_exptl_crystal_size_mid 0.16
_exptl_crystal_size_min 0.15
_refine_diff_density_max 0.401
_refine_diff_density_min -0.216
_refine_ls_extinction_method none
_refine_ls_goodness_of_fit_ref 1.042
_refine_ls_hydrogen_treatment mixed
_refine_ls_matrix_type full
_refine_ls_number_parameters 185
_refine_ls_number_reflns 4847
_refine_ls_number_restraints 2
_refine_ls_restrained_S_all 1.045
_refine_ls_R_factor_all 0.0723
_refine_ls_R_factor_gt 0.0474
_refine_ls_shift/su_max 0.000
_refine_ls_shift/su_mean 0.000
_refine_ls_structure_factor_coef Fsqd
_refine_ls_weighting_details 'calc w=1/[\s^2^(Fo^2^)+(0.0909P)^2^+0.037P] where P=(Fo^2^+2Fc^2^)/3'
_refine_ls_weighting_scheme calc
_refine_ls_wR_factor_gt 0.1453
_refine_ls_wR_factor_ref 0.1663
_reflns_number_gt 3225
_reflns_number_total 4847
_reflns_threshold_expression I>2\s(I)
_cod_data_source_file is2203.cif
_cod_data_source_block I
_cod_depositor_comments
;
The following automatic conversions were performed:
'_symmetry_cell_setting' value 'Triclinic' changed to 'triclinic'
according to '/home/saulius/struct/CIF-dictionaries/cif_core.dic'
dictionary named 'cif_core.dic' version 2.4.1 from 2010-06-29.

Automatic conversion script
Id: cif_fix_enum 1527 2010-12-29 10:47:43Z saulius 

The following automatic conversions were performed:

'_symmetry_cell_setting' value 'Triclinic' changed to 'triclinic'
according to /home/saulius/struct/CIF-dictionaries/cif_core.dic
dictionary named 'cif_core.dic' version 2.4.1 from 2010-06-29.

Automatic conversion script
Id: cif_fix_values 1715 2011-07-08 13:25:40Z adriana 
;
_cod_database_code 2215562
_cod_database_fobs_code 2215562

loop_
_symmetry_equiv_pos_as_xyz
'x, y, z'
'-x, -y, -z'

loop_
_atom_site_type_symbol
_atom_site_label
_atom_site_fract_x
_atom_site_fract_y
_atom_site_fract_z
_atom_site_U_iso_or_equiv
_atom_site_adp_type
_atom_site_calc_flag
_atom_site_refinement_flags
_atom_site_occupancy
_atom_site_disorder_assembly
_atom_site_disorder_group
C C4 0.54938(18) 0.71905(16) 0.08087(8) 0.0457(2) Uani d . 1 A .
C C2 0.5104(2) 0.75165(17) -0.03777(8) 0.0480(2) Uani d D 1 . .
C C1 0.688(2) 0.690(2) -0.1025(8) 0.086(3) Uani d PD 0.50(2) A 1
H H1A 0.681(9) 0.652(8) -0.180(5) 0.13(2) Uiso d P 0.50(2) A 1
H H1B 0.835(7) 0.591(6) -0.069(3) 0.073(12) Uiso d P 0.50(2) A 1
C C3 0.282(2) 0.854(2) -0.0782(10) 0.0607(17) Uani d P 0.50(2) A 2
H H3A 0.2822 0.8570 -0.1556 0.091 Uiso calc PR 0.50(2) A 2
H H3B 0.2173 0.9894 -0.0576 0.091 Uiso calc PR 0.50(2) A 2
H H3C 0.1970 0.7813 -0.0477 0.091 Uiso calc PR 0.50(2) A 2
C C1A 0.316(3) 0.828(3) -0.0779(13) 0.081(4) Uani d PD 0.50(2) A 1
H H1A1 0.279(7) 0.864(7) -0.154(4) 0.095(12) Uiso d P 0.50(2) A 1
H H1A2 0.199(5) 0.882(6) -0.042(3) 0.052(11) Uiso d P 0.50(2) A 1
C C3A 0.7115(19) 0.6816(18) -0.1034(8) 0.075(3) Uani d P 0.50(2) A 2
H H3A1 0.6735 0.7183 -0.1785 0.112 Uiso calc PR 0.50(2) A 2
H H3A2 0.7867 0.5373 -0.0907 0.112 Uiso calc PR 0.50(2) A 2
H H3A3 0.8061 0.7432 -0.0840 0.112 Uiso calc PR 0.50(2) A 2
C C5 0.34851(15) 0.77482(14) 0.24864(7) 0.03768(18) Uani d . 1 A .
C C6 0.16421(15) 0.74879(16) 0.29206(7) 0.0410(2) Uani d . 1 . .
H H6 0.0614 0.7390 0.2472 0.049 Uiso calc R 1 . .
C C7 0.13639(14) 0.73772(14) 0.40255(7) 0.03719(18) Uani d . 1 . .
H H7 0.0123 0.7224 0.4319 0.045 Uiso calc R 1 . .
C C8 0.29124(13) 0.74898(12) 0.47183(6) 0.03183(16) Uani d . 1 . .
C C9 0.47621(13) 0.77413(13) 0.42489(7) 0.03407(17) Uani d . 1 . .
C C10 0.50213(14) 0.79139(15) 0.31304(7) 0.03920(19) Uani d . 1 . .
H H10 0.6214 0.8138 0.2824 0.047 Uiso calc R 1 . .
C C11 0.26509(14) 0.73650(14) 0.58983(7) 0.03631(18) Uani d . 1 . .
C C12 0.07174(17) 0.70661(17) 0.64152(7) 0.0448(2) Uani d . 1 . .
H H12A 0.0908 0.6845 0.7185 0.067 Uiso calc R 1 . .
H H12B 0.0611 0.5915 0.6154 0.067 Uiso calc R 1 . .
H H12C -0.0608 0.8247 0.6239 0.067 Uiso calc R 1 . .
O O1 0.72558(15) 0.63635(18) 0.12312(7) 0.0732(3) Uani d . 1 . .
O O2 0.35578(12) 0.79405(13) 0.13645(5) 0.04900(19) Uani d . 1 . .
O O3 0.63603(12) 0.77904(13) 0.48540(6) 0.04826(19) Uani d . 1 . .
H H3 0.6021 0.7732 0.5495 0.072 Uiso calc R 1 . .
O O4 0.40266(14) 0.75142(14) 0.64788(6) 0.0531(2) Uani d . 1 . .

loop_
_atom_site_aniso_label
_atom_site_aniso_U_11
_atom_site_aniso_U_22
_atom_site_aniso_U_33
_atom_site_aniso_U_12
_atom_site_aniso_U_13
_atom_site_aniso_U_23
C4 0.0455(5) 0.0536(5) 0.0339(4) -0.0166(4) 0.0071(3) -0.0048(3)
C2 0.0570(6) 0.0562(6) 0.0314(4) -0.0238(5) 0.0075(4) -0.0064(4)
C1 0.099(5) 0.120(8) 0.040(4) -0.046(5) 0.000(3) -0.008(3)
C3 0.067(4) 0.076(3) 0.034(3) -0.024(3) -0.010(3) -0.0037(18)
C1A 0.080(6) 0.118(8) 0.039(4) -0.033(5) 0.007(3) -0.011(4)
C3A 0.087(4) 0.081(4) 0.043(4) -0.021(3) 0.035(3) -0.018(3)
C5 0.0352(4) 0.0469(5) 0.0287(3) -0.0147(3) 0.0028(3) -0.0036(3)
C6 0.0343(4) 0.0595(5) 0.0323(4) -0.0215(4) -0.0005(3) -0.0067(3)
C7 0.0298(3) 0.0523(5) 0.0337(4) -0.0209(3) 0.0026(3) -0.0052(3)
C8 0.0283(3) 0.0383(4) 0.0293(3) -0.0139(3) 0.0014(2) -0.0044(3)
C9 0.0279(3) 0.0418(4) 0.0342(4) -0.0154(3) 0.0010(3) -0.0059(3)
C10 0.0337(4) 0.0527(5) 0.0347(4) -0.0215(4) 0.0057(3) -0.0051(3)
C11 0.0348(4) 0.0427(4) 0.0305(3) -0.0148(3) 0.0011(3) -0.0037(3)
C12 0.0419(5) 0.0586(6) 0.0341(4) -0.0221(4) 0.0059(3) -0.0015(4)
O1 0.0458(4) 0.1051(8) 0.0423(4) -0.0040(5) 0.0040(3) -0.0084(4)
O2 0.0422(4) 0.0737(5) 0.0279(3) -0.0209(3) 0.0037(2) -0.0038(3)
O3 0.0353(3) 0.0785(5) 0.0406(3) -0.0318(3) 0.0002(3) -0.0103(3)
O4 0.0502(4) 0.0843(6) 0.0335(3) -0.0355(4) -0.0030(3) -0.0075(3)

loop_
_atom_type_symbol
_atom_type_description
_atom_type_scat_dispersion_real
_atom_type_scat_dispersion_imag
_atom_type_scat_source
C C 0.0033 0.0016 'International Tables Vol C Tables 4.2.6.8 and 6.1.1.4'
H H 0.0000 0.0000 'International Tables Vol C Tables 4.2.6.8 and 6.1.1.4'
O O 0.0106 0.0060 'International Tables Vol C Tables 4.2.6.8 and 6.1.1.4'

loop_
_geom_angle_atom_site_label_1
_geom_angle_atom_site_label_2
_geom_angle_atom_site_label_3
_geom_angle
O1 C4 O2 123.66(9)
O1 C4 C2 125.19(10)
O2 C4 C2 111.14(9)
C1A C2 C1 120.4(9)
C1A C2 C3A 123.4(9)
C1 C2 C3 123.5(8)
C3A C2 C3 126.5(7)
C1A C2 C4 122.1(8)
C1 C2 C4 117.5(5)
C3A C2 C4 114.4(5)
C3 C2 C4 119.0(6)
C2 C1 H1A 122(3)
C2 C1 H1B 118(2)
H1A C1 H1B 108(4)
C2 C3 H3A 109.5
C2 C3 H3B 109.5
H3A C3 H3B 109.5
C2 C3 H3C 109.5
H3A C3 H3C 109.5
H3B C3 H3C 109.5
C2 C3 H1A2 118(3)
H3A C3 H1A2 132.3
H1A1 C3 H1A2 131(5)
C2 C1A H1A1 126(3)
C2 C1A H1A2 124(3)
H1A1 C1A H1A2 108(4)
C2 C3A H1A 111(4)
C2 C3A H1B 116(3)
H1A C3A H1B 117(4)
C2 C3A H3A1 109.5
C2 C3A H3A2 109.5
H3A1 C3A H3A2 109.5
C2 C3A H3A3 109.5
H3A1 C3A H3A3 109.5
H3A2 C3A H3A3 109.5
C10 C5 O2 123.66(8)
C10 C5 C6 121.75(8)
O2 C5 C6 114.48(8)
C7 C6 C5 118.95(8)
C7 C6 H6 120.5
C5 C6 H6 120.5
C6 C7 C8 121.44(7)
C6 C7 H7 119.3
C8 C7 H7 119.3
C7 C8 C9 117.93(7)
C7 C8 C11 122.26(7)
C9 C8 C11 119.81(7)
O3 C9 C10 117.31(7)
O3 C9 C8 121.74(7)
C10 C9 C8 120.93(7)
C5 C10 C9 118.93(7)
C5 C10 H10 120.5
C9 C10 H10 120.5
O4 C11 C8 120.27(8)
O4 C11 C12 119.01(8)
C8 C11 C12 120.72(7)
C11 C12 H12A 109.5
C11 C12 H12B 109.5
H12A C12 H12B 109.5
C11 C12 H12C 109.5
H12A C12 H12C 109.5
H12B C12 H12C 109.5
C4 O2 C5 121.97(8)
C9 O3 H3 109.5

loop_
_geom_bond_atom_site_label_1
_geom_bond_atom_site_label_2
_geom_bond_distance
C4 O1 1.1920(14)
C4 O2 1.3618(12)
C4 C2 1.4872(14)
C2 C1A 1.281(14)
C2 C1 1.339(10)
C2 C3A 1.464(9)
C2 C3 1.476(14)
C1 H1A 1.04(6)
C1 H1B 1.03(4)
C3 H3A 0.9600
C3 H3B 0.9600
C3 H3C 0.9600
C1A H1A1 0.97(5)
C1A H1A2 0.85(4)
C3A H1A 1.04(6)
C3A H1B 0.91(4)
C3A H3A1 0.9600
C3A H3A2 0.9600
C3A H3A3 0.9600
C5 C10 1.3751(12)
C5 O2 1.3886(10)
C5 C6 1.3912(12)
C6 C7 1.3770(12)
C6 H6 0.9300
C7 C8 1.4034(11)
C7 H7 0.9300
C8 C9 1.4076(11)
C8 C11 1.4680(11)
C9 O3 1.3425(10)
C9 C10 1.3932(12)
C10 H10 0.9300
C11 O4 1.2346(11)
C11 C12 1.4952(13)
C12 H12A 0.9600
C12 H12B 0.9600
C12 H12C 0.9600
O3 H3 0.8200

loop_
_geom_hbond_atom_site_label_D
_geom_hbond_atom_site_label_H
_geom_hbond_atom_site_label_A
_geom_hbond_site_symmetry_A
_geom_hbond_distance_DH
_geom_hbond_distance_HA
_geom_hbond_distance_DA
_geom_hbond_angle_DHA
_geom_hbond_publ_flag
O3 H3 O4 . 0.82 1.81 2.5334(10) 147 y
C10 H10 O1 . 0.93 2.40 2.8163(12) 107 y
C7 H7 O3 1_455 0.93 2.43 3.3372(11) 164 y
C12 H12C Cg 2_576 0.96 2.81 3.6718(12) 149 y

loop_
_geom_torsion_atom_site_label_1
_geom_torsion_atom_site_label_2
_geom_torsion_atom_site_label_3
_geom_torsion_atom_site_label_4
_geom_torsion
O1 C4 C2 C1A 174.4(10)
O2 C4 C2 C1A -4.8(10)
O1 C4 C2 C1 -2.7(8)
O2 C4 C2 C1 178.1(8)
O1 C4 C2 C3A -2.9(6)
O2 C4 C2 C3A 177.9(6)
O1 C4 C2 C3 178.9(6)
O2 C4 C2 C3 -0.2(6)
C10 C5 C6 C7 -0.55(15)
O2 C5 C6 C7 -177.00(8)
C5 C6 C7 C8 -1.00(15)
C6 C7 C8 C9 0.62(14)
C6 C7 C8 C11 -179.70(8)
C7 C8 C9 O3 -177.57(8)
C11 C8 C9 O3 2.75(13)
C7 C8 C9 C10 1.28(13)
C11 C8 C9 C10 -178.40(8)
O2 C5 C10 C9 178.52(9)
C6 C5 C10 C9 2.40(15)
O3 C9 C10 C5 176.14(8)
C8 C9 C10 C5 -2.76(14)
C7 C8 C11 O4 -178.43(9)
C9 C8 C11 O4 1.23(14)
C7 C8 C11 C12 1.28(14)
C9 C8 C11 C12 -179.05(8)
O1 C4 O2 C5 -1.74(18)
C2 C4 O2 C5 177.45(9)
C10 C5 O2 C4 38.32(15)
C6 C5 O2 C4 -145.30(10)
